data_7048790
loop_
_publ_author_name
'Zhang, Congcong'
'Hou, Guohua'
'Zi, Guofu'
'Walter, Marc D.'

_publ_section_title
;
 A base-free terminal thorium phosphinidene metallocene and its reactivity
 toward selected organic molecules.
;
_journal_issue 7
_journal_name_full 'Dalton transactions (Cambridge, England : 2003)'
_journal_page_first 2377
_journal_page_last 2387
_journal_paper_doi 10.1039/c9dt00012g
_journal_volume 48
_journal_year 2019
_chemical_formula_moiety 'C40 H66 O Th'
_chemical_formula_sum 'C40 H66 O Th'
_chemical_formula_weight 794.96
_space_group_crystal_system monoclinic
_space_group_IT_number 14
_space_group_name_Hall '-P 2yn'
_space_group_name_H-M_alt 'P 1 21/n 1'
_symmetry_space_group_name_Hall '-P 2yn'
_symmetry_space_group_name_H-M 'P 1 21/n 1'
_atom_sites_solution_hydrogens geom
_audit_creation_date 2018-09-18
_audit_creation_method
;
Olex2 1.2
(compiled 2017.03.28 svn.r3405 for OlexSys, GUI svn.r5337)
;
_audit_update_record
;
2018-12-06 deposited with the CCDC.
2019-01-23 downloaded from the CCDC.
;
_cell_angle_alpha 90
_cell_angle_beta 95.5370(10)
_cell_angle_gamma 90
_cell_formula_units_Z 4
_cell_length_a 10.22930(10)
_cell_length_b 20.8251(2)
_cell_length_c 17.4204(2)
_cell_measurement_reflns_used 8934
_cell_measurement_temperature 100.01(10)
_cell_measurement_theta_max 71.9100
_cell_measurement_theta_min 4.8200
_cell_volume 3693.69(7)
_computing_cell_refinement 'CrysAlisPro 1.171.39.46e (Rigaku OD, 2018)'
_computing_data_collection 'CrysAlisPro 1.171.39.46e (Rigaku OD, 2018)'
_computing_data_reduction 'CrysAlisPro 1.171.39.46e (Rigaku OD, 2018)'
_computing_molecular_graphics 'Olex2 (Dolomanov et al., 2009)'
_computing_publication_material 'Olex2 (Dolomanov et al., 2009)'
_computing_structure_refinement 'ShelXL (Sheldrick, 2015)'
_diffrn_ambient_environment N~2~
_diffrn_ambient_temperature 100.01(10)
_diffrn_detector 'CCD plate'
_diffrn_detector_area_resol_mean 5.3127
_diffrn_detector_type AtlasS2
_diffrn_measured_fraction_theta_full 0.999
_diffrn_measured_fraction_theta_max 0.977
_diffrn_measurement_details
;
List of Runs (angles in degrees, time in seconds):

  # Type    Start    End  Width  t~exp~   \w     \q     \k     \f   Frames
#--------------------------------------------------------------------------
  1  \w    -83.00  -3.00   1.00    1.00    --  -41.49 125.00 150.00   80
  2  \w   -110.00 -18.00   1.00    1.00    --  -41.49 -37.00  60.00   92
  3  \w     35.00  83.00   1.00    1.00    --   41.49-125.00   0.00   48
  4  \w    -23.00   2.00   1.00    1.00    --   41.49 -19.00  90.00   25
  5  \w     74.00 104.00   1.00    1.00    --  104.69 -94.00 -30.00   30
  6  \w     50.00 117.00   1.00    1.00    --  104.69-125.00 -90.00   67
  7  \w    112.00 140.00   1.00    1.00    --  104.69 104.00   8.00   28
  8  \w     47.00 134.00   1.00    1.00    --  104.69 -61.00   0.00   87
  9  \w    105.00 177.00   1.00    1.00    --  104.69  45.00-180.00   72
 10  \w     32.00  74.00   1.00    1.00    --  104.69 -61.00 -60.00   42
 11  \w    145.00 172.00   1.00    1.00    --  104.69 125.00 -60.00   27
 12  \w     32.00 131.00   1.00    1.00    --  104.69 -45.00  90.00   99
;
_diffrn_measurement_device 'four-circle diffractometer'
_diffrn_measurement_device_type 'SuperNova, Dual, Cu at home/near, AtlasS2'
_diffrn_measurement_method '\w scans'
_diffrn_orient_matrix_type 'CrysAlisPro convention (1999,Acta A55,543-557)'
_diffrn_orient_matrix_UB_11 0.1039727000
_diffrn_orient_matrix_UB_12 0.0530819000
_diffrn_orient_matrix_UB_13 -0.0043030000
_diffrn_orient_matrix_UB_21 0.1084747000
_diffrn_orient_matrix_UB_22 -0.0475303000
_diffrn_orient_matrix_UB_23 0.0304499000
_diffrn_orient_matrix_UB_31 0.0184490000
_diffrn_orient_matrix_UB_32 -0.0200262000
_diffrn_orient_matrix_UB_33 -0.0832782000
_diffrn_radiation_monochromator mirror
_diffrn_radiation_probe x-ray
_diffrn_radiation_type CuK\a
_diffrn_radiation_wavelength 1.54184
_diffrn_reflns_av_R_equivalents 0.0299
_diffrn_reflns_av_unetI/netI 0.0388
_diffrn_reflns_Laue_measured_fraction_full 0.999
_diffrn_reflns_Laue_measured_fraction_max 0.977
_diffrn_reflns_limit_h_max 12
_diffrn_reflns_limit_h_min -12
_diffrn_reflns_limit_k_max 24
_diffrn_reflns_limit_k_min -25
_diffrn_reflns_limit_l_max 9
_diffrn_reflns_limit_l_min -21
_diffrn_reflns_number 15173
_diffrn_reflns_point_group_measured_fraction_full 0.999
_diffrn_reflns_point_group_measured_fraction_max 0.977
_diffrn_reflns_theta_full 67.684
_diffrn_reflns_theta_max 71.975
_diffrn_reflns_theta_min 4.246
_diffrn_source 'micro-focus sealed X-ray tube'
_diffrn_source_type 'SuperNova (Cu) X-ray Source'
_exptl_absorpt_coefficient_mu 13.206
_exptl_absorpt_correction_T_max 1.00000
_exptl_absorpt_correction_T_min 0.45327
_exptl_absorpt_correction_type multi-scan
_exptl_absorpt_process_details
;
CrysAlisPro 1.171.39.46e (Rigaku Oxford Diffraction, 2018)
Empirical absorption correction using spherical harmonics,
 implemented in SCALE3 ABSPACK scaling algorithm.
;
_exptl_crystal_colour colourless
_exptl_crystal_colour_primary colourless
_exptl_crystal_density_diffrn 1.430
_exptl_crystal_description block
_exptl_crystal_F_000 1616
_exptl_crystal_size_max 0.2
_exptl_crystal_size_mid 0.1
_exptl_crystal_size_min 0.1
_refine_diff_density_max 2.052
_refine_diff_density_min -2.768
_refine_diff_density_rms 0.126
_refine_ls_extinction_method none
_refine_ls_goodness_of_fit_ref 1.030
_refine_ls_hydrogen_treatment constr
_refine_ls_matrix_type full
_refine_ls_number_parameters 396
_refine_ls_number_reflns 7093
_refine_ls_number_restraints 0
_refine_ls_restrained_S_all 1.030
_refine_ls_R_factor_all 0.0328
_refine_ls_R_factor_gt 0.0291
_refine_ls_shift/su_max 0.005
_refine_ls_shift/su_mean 0.000
_refine_ls_structure_factor_coef Fsqd
_refine_ls_weighting_details 'w=1/[\s^2^(Fo^2^)+(0.0373P)^2^+4.2791P] where P=(Fo^2^+2Fc^2^)/3'
_refine_ls_weighting_scheme calc
_refine_ls_wR_factor_gt 0.0706
_refine_ls_wR_factor_ref 0.0731
_reflns_Friedel_coverage 0.000
_reflns_number_gt 6440
_reflns_number_total 7093
_reflns_threshold_expression 'I > 2\s(I)'
_cod_data_source_file c9dt00012g2.cif
_cod_data_source_block compound8
_cod_depositor_comments 'Adding full bibliography for 7048788--7048794.cif.'
_cod_database_code 7048790
_shelx_shelxl_version_number 2014/7
_chemical_oxdiff_formula C1H1O1P1Th1
_shelx_space_group_comment
;
The symmetry employed for this shelxl refinement is uniquely defined
by the following loop, which should always be used as a source of
symmetry information in preference to the above space-group names.
They are only intended as comments.
;
_reflns_odcompleteness_completeness 99.94
_reflns_odcompleteness_iscentric 1
_reflns_odcompleteness_theta 66.97
_olex2_refinement_description
;
1. Fixed Uiso
 At 1.2 times of:
  All C(H) groups, All C(H,H) groups
 At 1.5 times of:
  All C(H,H,H) groups
2.a Secondary CH2 refined with riding coordinates:
 C15(H15A,H15B), C36(H36A,H36B), C37(H37A,H37B), C38(H38A,H38B), C39(H39A,H39B)
2.b Aromatic/amide H refined with riding coordinates:
 C3(H3), C5(H5), C20(H20), C22(H22), C40(H40)
2.c Idealised Me refined as rotating group:
 C7(H7A,H7B,H7C), C8(H8A,H8B,H8C), C9(H9A,H9B,H9C), C11(H11A,H11B,H11C),
 C12(H12A,H12B,H12C), C13(H13A,H13B,H13C), C16(H16A,H16B,H16C), C17(H17A,H17B,
 H17C), C24(H24A,H24B,H24C), C25(H25A,H25B,H25C), C26(H26A,H26B,H26C), C28(H28A,
 H28B,H28C), C29(H29A,H29B,H29C), C30(H30A,H30B,H30C), C32(H32A,H32B,H32C),
 C33(H33A,H33B,H33C), C34(H34A,H34B,H34C)
;
_olex2_submission_special_instructions 'No special instructions were received'
_oxdiff_exptl_absorpt_empirical_details
;
Empirical correction (ABSPACK) includes:
- Absorption correction using spherical harmonics
- Frame scaling
;
_oxdiff_exptl_absorpt_empirical_full_max 1.914
_oxdiff_exptl_absorpt_empirical_full_min 0.612

loop_
_space_group_symop_operation_xyz
'x, y, z'
'-x+1/2, y+1/2, -z+1/2'
'-x, -y, -z'
'x-1/2, -y-1/2, z-1/2'

loop_
_atom_site_label
_atom_site_type_symbol
_atom_site_fract_x
_atom_site_fract_y
_atom_site_fract_z
_atom_site_U_iso_or_equiv
_atom_site_adp_type
_atom_site_occupancy
_atom_site_site_symmetry_order
_atom_site_calc_flag
_atom_site_refinement_flags_posn
C1 C 0.5773(4) 0.78591(19) 0.6287(2) 0.0133(8) Uani 1 1 d .
C2 C 0.5618(4) 0.72603(19) 0.5871(2) 0.0131(8) Uani 1 1 d .
C3 C 0.4334(4) 0.70229(19) 0.5991(2) 0.0125(7) Uani 1 1 d .
H3 H 0.3980 0.6638 0.5796 0.015 Uiso 1 1 calc R
C4 C 0.3691(4) 0.7457(2) 0.6447(2) 0.0153(8) Uani 1 1 d .
C5 C 0.4585(4) 0.79585(19) 0.6639(2) 0.0131(7) Uani 1 1 d .
H5 H 0.4424 0.8306 0.6952 0.016 Uiso 1 1 calc R
C6 C 0.6821(4) 0.8396(2) 0.6323(2) 0.0159(8) Uani 1 1 d .
C7 C 0.6405(4) 0.8966(2) 0.6792(3) 0.0229(9) Uani 1 1 d .
H7A H 0.5584 0.9132 0.6561 0.034 Uiso 1 1 calc GR
H7B H 0.7063 0.9295 0.6800 0.034 Uiso 1 1 calc GR
H7C H 0.6307 0.8830 0.7310 0.034 Uiso 1 1 calc GR
C8 C 0.6965(4) 0.8658(2) 0.5507(2) 0.0233(9) Uani 1 1 d .
H8A H 0.7334 0.8331 0.5204 0.035 Uiso 1 1 calc GR
H8B H 0.7535 0.9026 0.5543 0.035 Uiso 1 1 calc GR
H8C H 0.6118 0.8780 0.5266 0.035 Uiso 1 1 calc GR
C9 C 0.8165(4) 0.8179(2) 0.6710(3) 0.0205(9) Uani 1 1 d .
H9A H 0.8091 0.8083 0.7243 0.031 Uiso 1 1 calc GR
H9B H 0.8796 0.8516 0.6673 0.031 Uiso 1 1 calc GR
H9C H 0.8448 0.7802 0.6455 0.031 Uiso 1 1 calc GR
C10 C 0.6402(4) 0.6944(2) 0.5258(2) 0.0164(8) Uani 1 1 d .
C11 C 0.5920(4) 0.7229(2) 0.4466(2) 0.0241(10) Uani 1 1 d .
H11A H 0.4997 0.7147 0.4357 0.036 Uiso 1 1 calc GR
H11B H 0.6388 0.7033 0.4075 0.036 Uiso 1 1 calc GR
H11C H 0.6073 0.7684 0.4472 0.036 Uiso 1 1 calc GR
C12 C 0.7897(4) 0.7009(2) 0.5391(2) 0.0229(9) Uani 1 1 d .
H12A H 0.8135 0.7454 0.5362 0.034 Uiso 1 1 calc GR
H12B H 0.8296 0.6771 0.5004 0.034 Uiso 1 1 calc GR
H12C H 0.8197 0.6844 0.5892 0.034 Uiso 1 1 calc GR
C13 C 0.6116(4) 0.6213(2) 0.5220(2) 0.0222(9) Uani 1 1 d .
H13A H 0.6365 0.6024 0.5715 0.033 Uiso 1 1 calc GR
H13B H 0.6610 0.6019 0.4840 0.033 Uiso 1 1 calc GR
H13C H 0.5195 0.6145 0.5082 0.033 Uiso 1 1 calc GR
C14 C 0.2470(4) 0.7321(2) 0.6854(2) 0.0150(8) Uani 1 1 d .
C15 C 0.3001(5) 0.6926(2) 0.7571(3) 0.0244(10) Uani 1 1 d .
H15A H 0.2629 0.6497 0.7554 0.029 Uiso 1 1 calc R
H15B H 0.2803 0.7135 0.8043 0.029 Uiso 1 1 calc R
C16 C 0.1829(4) 0.7948(2) 0.7089(2) 0.0187(8) Uani 1 1 d .
H16A H 0.2442 0.8185 0.7432 0.028 Uiso 1 1 calc GR
H16B H 0.1062 0.7851 0.7344 0.028 Uiso 1 1 calc GR
H16C H 0.1582 0.8201 0.6637 0.028 Uiso 1 1 calc GR
C17 C 0.1457(4) 0.6952(2) 0.6320(2) 0.0215(9) Uani 1 1 d .
H17A H 0.1236 0.7196 0.5858 0.032 Uiso 1 1 calc GR
H17B H 0.0680 0.6883 0.6578 0.032 Uiso 1 1 calc GR
H17C H 0.1818 0.6545 0.6190 0.032 Uiso 1 1 calc GR
C18 C 0.7197(4) 0.58989(19) 0.8037(2) 0.0133(8) Uani 1 1 d .
C19 C 0.6340(4) 0.60049(19) 0.8635(2) 0.0146(8) Uani 1 1 d .
C20 C 0.5082(4) 0.57619(19) 0.8348(2) 0.0137(8) Uani 1 1 d .
H20 H 0.4338 0.5774 0.8616 0.016 Uiso 1 1 calc R
C21 C 0.5121(4) 0.5502(2) 0.7608(2) 0.0145(8) Uani 1 1 d .
C22 C 0.6411(4) 0.56033(18) 0.7411(2) 0.0126(7) Uani 1 1 d .
H22 H 0.6708 0.5493 0.6940 0.015 Uiso 1 1 calc R
C23 C 0.8662(4) 0.6034(2) 0.7988(2) 0.0164(8) Uani 1 1 d .
C24 C 0.9531(4) 0.5731(2) 0.8668(2) 0.0247(9) Uani 1 1 d .
H24A H 0.9320 0.5920 0.9143 0.037 Uiso 1 1 calc GR
H24B H 1.0439 0.5809 0.8603 0.037 Uiso 1 1 calc GR
H24C H 0.9375 0.5277 0.8679 0.037 Uiso 1 1 calc GR
C25 C 0.8928(4) 0.6757(2) 0.7945(3) 0.0222(9) Uani 1 1 d .
H25A H 0.8536 0.6922 0.7462 0.033 Uiso 1 1 calc GR
H25B H 0.9858 0.6831 0.7985 0.033 Uiso 1 1 calc GR
H25C H 0.8556 0.6971 0.8361 0.033 Uiso 1 1 calc GR
C26 C 0.9126(4) 0.5722(2) 0.7255(2) 0.0209(9) Uani 1 1 d .
H26A H 0.9009 0.5265 0.7277 0.031 Uiso 1 1 calc GR
H26B H 1.0037 0.5818 0.7226 0.031 Uiso 1 1 calc GR
H26C H 0.8618 0.5890 0.6807 0.031 Uiso 1 1 calc GR
C27 C 0.6565(4) 0.6204(2) 0.9493(2) 0.0198(9) Uani 1 1 d .
C28 C 0.6992(5) 0.5597(2) 0.9967(2) 0.0301(11) Uani 1 1 d .
H28A H 0.6320 0.5276 0.9890 0.045 Uiso 1 1 calc GR
H28B H 0.7125 0.5706 1.0505 0.045 Uiso 1 1 calc GR
H28C H 0.7796 0.5434 0.9801 0.045 Uiso 1 1 calc GR
C29 C 0.7564(5) 0.6742(2) 0.9679(2) 0.0225(9) Uani 1 1 d .
H29A H 0.8402 0.6613 0.9527 0.034 Uiso 1 1 calc GR
H29B H 0.7641 0.6827 1.0223 0.034 Uiso 1 1 calc GR
H29C H 0.7275 0.7124 0.9404 0.034 Uiso 1 1 calc GR
C30 C 0.5273(5) 0.6448(3) 0.9773(3) 0.0311(11) Uani 1 1 d .
H30A H 0.4916 0.6782 0.9436 0.047 Uiso 1 1 calc GR
H30B H 0.5441 0.6613 1.0287 0.047 Uiso 1 1 calc GR
H30C H 0.4657 0.6100 0.9771 0.047 Uiso 1 1 calc GR
C31 C 0.4081(4) 0.50683(19) 0.7177(2) 0.0169(8) Uani 1 1 d .
C32 C 0.2848(5) 0.5023(3) 0.7606(3) 0.0331(11) Uani 1 1 d .
H32A H 0.3081 0.4863 0.8118 0.050 Uiso 1 1 calc GR
H32B H 0.2230 0.4736 0.7336 0.050 Uiso 1 1 calc GR
H32C H 0.2460 0.5441 0.7634 0.050 Uiso 1 1 calc GR
C33 C 0.3699(5) 0.5295(2) 0.6352(3) 0.0322(12) Uani 1 1 d .
H33A H 0.3333 0.5719 0.6362 0.048 Uiso 1 1 calc GR
H33B H 0.3060 0.5007 0.6103 0.048 Uiso 1 1 calc GR
H33C H 0.4464 0.5302 0.6073 0.048 Uiso 1 1 calc GR
C34 C 0.4660(4) 0.4395(2) 0.7142(3) 0.0297(10) Uani 1 1 d .
H34A H 0.5456 0.4412 0.6893 0.045 Uiso 1 1 calc GR
H34B H 0.4040 0.4118 0.6856 0.045 Uiso 1 1 calc GR
H34C H 0.4848 0.4232 0.7656 0.045 Uiso 1 1 calc GR
C35 C 0.5946(4) 0.8234(2) 0.8662(2) 0.0184(8) Uani 1 1 d .
C36 C 0.7240(4) 0.8478(2) 0.8949(2) 0.0222(9) Uani 1 1 d .
H36A H 0.7836 0.8414 0.8555 0.027 Uiso 1 1 calc R
H36B H 0.7569 0.8228 0.9396 0.027 Uiso 1 1 calc R
C37 C 0.7255(4) 0.9181(2) 0.9169(3) 0.0275(10) Uani 1 1 d .
H37A H 0.8043 0.9270 0.9509 0.033 Uiso 1 1 calc R
H37B H 0.7286 0.9440 0.8709 0.033 Uiso 1 1 calc R
C38 C 0.6077(5) 0.9369(2) 0.9565(3) 0.0320(11) Uani 1 1 d .
H38A H 0.6110 0.9827 0.9667 0.038 Uiso 1 1 calc R
H38B H 0.6105 0.9149 1.0057 0.038 Uiso 1 1 calc R
C39 C 0.4806(5) 0.9213(2) 0.9099(3) 0.0287(10) Uani 1 1 d .
H39A H 0.4640 0.9533 0.8696 0.034 Uiso 1 1 calc R
H39B H 0.4098 0.9238 0.9430 0.034 Uiso 1 1 calc R
C40 C 0.4803(4) 0.8553(2) 0.8733(2) 0.0186(8) Uani 1 1 d .
H40 H 0.4009 0.8363 0.8555 0.022 Uiso 1 1 calc R
O1 O 0.5916(3) 0.76460(14) 0.82972(15) 0.0195(6) Uani 1 1 d .
Th1 Th 0.54364(2) 0.68914(2) 0.74734(2) 0.01162(6) Uani 1 1 d .

loop_
_atom_site_aniso_label
_atom_site_aniso_U_11
_atom_site_aniso_U_22
_atom_site_aniso_U_33
_atom_site_aniso_U_23
_atom_site_aniso_U_13
_atom_site_aniso_U_12
C1 0.0131(18) 0.015(2) 0.0109(17) 0.0026(15) -0.0027(14) 0.0011(15)
C2 0.0092(17) 0.019(2) 0.0112(17) 0.0004(15) -0.0011(13) 0.0013(15)
C3 0.0102(18) 0.0151(19) 0.0120(17) -0.0011(15) 0.0000(14) -0.0006(15)
C4 0.0146(19) 0.019(2) 0.0119(17) -0.0013(15) -0.0002(14) -0.0007(16)
C5 0.0136(19) 0.0142(19) 0.0110(17) 0.0028(15) -0.0008(14) 0.0026(15)
C6 0.0134(19) 0.015(2) 0.0182(19) 0.0019(16) -0.0020(14) -0.0031(16)
C7 0.022(2) 0.016(2) 0.031(2) -0.0025(18) 0.0034(17) -0.0006(18)
C8 0.020(2) 0.027(2) 0.023(2) 0.0081(18) 0.0000(16) -0.0038(18)
C9 0.017(2) 0.019(2) 0.024(2) -0.0046(17) -0.0053(17) -0.0030(17)
C10 0.0103(19) 0.028(2) 0.0116(18) -0.0027(15) 0.0017(14) -0.0011(16)
C11 0.022(2) 0.037(3) 0.0133(19) 0.0003(18) 0.0011(16) -0.004(2)
C12 0.014(2) 0.033(3) 0.023(2) -0.0083(19) 0.0033(16) -0.0030(18)
C13 0.018(2) 0.028(2) 0.021(2) -0.0066(18) 0.0035(16) 0.0011(18)
C14 0.0123(18) 0.018(2) 0.0150(18) -0.0008(15) 0.0007(14) 0.0000(16)
C15 0.027(2) 0.027(2) 0.019(2) 0.0052(17) 0.0017(18) 0.0067(19)
C16 0.0143(19) 0.024(2) 0.018(2) -0.0022(17) 0.0016(15) 0.0008(17)
C17 0.017(2) 0.027(2) 0.020(2) -0.0042(17) 0.0028(16) -0.0077(17)
C18 0.0096(18) 0.0128(19) 0.0164(18) 0.0001(15) -0.0041(14) 0.0014(15)
C19 0.0129(18) 0.016(2) 0.0141(18) 0.0012(15) -0.0033(14) 0.0013(16)
C20 0.0126(18) 0.0143(19) 0.0134(17) 0.0040(15) -0.0023(14) 0.0002(15)
C21 0.0097(18) 0.016(2) 0.0166(18) 0.0017(15) -0.0054(14) 0.0013(15)
C22 0.0126(18) 0.0128(19) 0.0120(17) -0.0004(15) -0.0008(13) 0.0011(15)
C23 0.0106(18) 0.017(2) 0.021(2) -0.0028(16) -0.0012(15) 0.0010(16)
C24 0.015(2) 0.029(2) 0.028(2) -0.0042(19) -0.0095(16) 0.0024(18)
C25 0.017(2) 0.024(2) 0.025(2) -0.0033(18) 0.0025(17) -0.0008(18)
C26 0.0125(19) 0.024(2) 0.026(2) -0.0044(18) 0.0003(16) 0.0005(17)
C27 0.022(2) 0.025(2) 0.0110(18) 0.0006(16) -0.0030(15) -0.0004(18)
C28 0.040(3) 0.031(3) 0.018(2) 0.0044(19) -0.0055(18) -0.005(2)
C29 0.028(2) 0.024(2) 0.0142(19) -0.0020(17) -0.0058(16) 0.0016(19)
C30 0.026(2) 0.050(3) 0.017(2) -0.009(2) 0.0004(17) 0.000(2)
C31 0.0142(19) 0.015(2) 0.020(2) 0.0000(16) -0.0053(15) -0.0006(16)
C32 0.017(2) 0.041(3) 0.041(3) -0.014(2) -0.0004(19) -0.013(2)
C33 0.042(3) 0.025(3) 0.025(2) 0.0045(19) -0.019(2) -0.013(2)
C34 0.021(2) 0.013(2) 0.054(3) -0.001(2) -0.004(2) -0.0006(18)
C35 0.029(2) 0.015(2) 0.0103(18) -0.0021(15) -0.0036(16) 0.0003(17)
C36 0.021(2) 0.023(2) 0.021(2) -0.0041(17) -0.0063(16) 0.0051(18)
C37 0.023(2) 0.027(3) 0.031(2) -0.009(2) -0.0037(18) -0.0035(19)
C38 0.032(3) 0.027(3) 0.036(3) -0.013(2) -0.005(2) 0.003(2)
C39 0.024(2) 0.028(3) 0.034(2) -0.009(2) 0.0045(19) 0.002(2)
C40 0.0138(19) 0.027(2) 0.0143(18) -0.0022(16) -0.0014(14) 0.0010(17)
O1 0.0248(15) 0.0165(15) 0.0155(13) -0.0031(11) -0.0068(11) 0.0043(12)
Th1 0.01155(8) 0.01317(9) 0.00951(8) -0.00071(4) -0.00226(5) 0.00157(5)

loop_
_atom_type_symbol
_atom_type_description
_atom_type_scat_dispersion_real
_atom_type_scat_dispersion_imag
_atom_type_scat_source
C C 0.0181 0.0091 'International Tables Vol C Tables 4.2.6.8 and 6.1.1.4'
H H 0.0000 0.0000 'International Tables Vol C Tables 4.2.6.8 and 6.1.1.4'
O O 0.0492 0.0322 'International Tables Vol C Tables 4.2.6.8 and 6.1.1.4'
Th Th -4.1491 12.3296 'International Tables Vol C Tables 4.2.6.8 and 6.1.1.4'

loop_
_geom_angle_atom_site_label_1
_geom_angle_atom_site_label_2
_geom_angle_atom_site_label_3
_geom_angle
C2 C1 C6 133.4(3)
C2 C1 Th1 75.3(2)
C5 C1 C2 106.5(3)
C5 C1 C6 119.5(4)
C5 C1 Th1 68.6(2)
C6 C1 Th1 126.6(2)
C1 C2 C10 132.6(3)
C1 C2 Th1 76.2(2)
C3 C2 C1 106.3(3)
C3 C2 C10 119.8(3)
C3 C2 Th1 68.1(2)
C10 C2 Th1 129.4(3)
C2 C3 H3 124.9
C2 C3 Th1 82.7(2)
C4 C3 C2 110.2(3)
C4 C3 H3 124.9
C4 C3 Th1 72.8(2)
Th1 C3 H3 111.7
C3 C4 C5 106.4(3)
C3 C4 C14 126.4(4)
C3 C4 Th1 77.1(2)
C5 C4 C14 124.8(3)
C5 C4 Th1 77.9(2)
C14 C4 Th1 97.6(2)
C1 C5 H5 124.7
C1 C5 Th1 82.6(2)
C4 C5 C1 110.5(3)
C4 C5 H5 124.7
C4 C5 Th1 72.0(2)
Th1 C5 H5 112.6
C7 C6 C1 110.9(3)
C7 C6 C8 105.9(3)
C7 C6 C9 106.1(3)
C8 C6 C1 110.3(3)
C9 C6 C1 113.1(3)
C9 C6 C8 110.2(3)
C6 C7 H7A 109.5
C6 C7 H7B 109.5
C6 C7 H7C 109.5
H7A C7 H7B 109.5
H7A C7 H7C 109.5
H7B C7 H7C 109.5
C6 C8 H8A 109.5
C6 C8 H8B 109.5
C6 C8 H8C 109.5
H8A C8 H8B 109.5
H8A C8 H8C 109.5
H8B C8 H8C 109.5
C6 C9 H9A 109.5
C6 C9 H9B 109.5
C6 C9 H9C 109.5
H9A C9 H9B 109.5
H9A C9 H9C 109.5
H9B C9 H9C 109.5
C2 C10 C13 109.9(3)
C11 C10 C2 108.2(3)
C11 C10 C13 107.3(3)
C12 C10 C2 115.8(3)
C12 C10 C11 109.3(3)
C12 C10 C13 106.0(3)
C10 C11 H11A 109.5
C10 C11 H11B 109.5
C10 C11 H11C 109.5
H11A C11 H11B 109.5
H11A C11 H11C 109.5
H11B C11 H11C 109.5
C10 C12 H12A 109.5
C10 C12 H12B 109.5
C10 C12 H12C 109.5
H12A C12 H12B 109.5
H12A C12 H12C 109.5
H12B C12 H12C 109.5
C10 C13 H13A 109.5
C10 C13 H13B 109.5
C10 C13 H13C 109.5
H13A C13 H13B 109.5
H13A C13 H13C 109.5
H13B C13 H13C 109.5
C4 C14 C15 103.6(3)
C4 C14 C16 110.9(3)
C4 C14 C17 110.4(3)
C16 C14 C15 111.2(3)
C17 C14 C15 112.8(4)
C17 C14 C16 107.9(3)
C14 C15 H15A 111.1
C14 C15 H15B 111.1
C14 C15 Th1 103.5(3)
H15A C15 H15B 109.0
Th1 C15 H15A 111.1
Th1 C15 H15B 111.1
C14 C16 H16A 109.5
C14 C16 H16B 109.5
C14 C16 H16C 109.5
H16A C16 H16B 109.5
H16A C16 H16C 109.5
H16B C16 H16C 109.5
C14 C17 H17A 109.5
C14 C17 H17B 109.5
C14 C17 H17C 109.5
H17A C17 H17B 109.5
H17A C17 H17C 109.5
H17B C17 H17C 109.5
C19 C18 C23 132.6(3)
C19 C18 Th1 74.4(2)
C22 C18 C19 106.3(3)
C22 C18 C23 121.1(3)
C22 C18 Th1 76.1(2)
C23 C18 Th1 115.8(2)
C18 C19 C27 134.0(3)
C18 C19 Th1 76.2(2)
C20 C19 C18 106.4(3)
C20 C19 C27 118.6(3)
C20 C19 Th1 76.1(2)
C27 C19 Th1 121.6(3)
C19 C20 H20 124.6
C19 C20 Th1 74.8(2)
C21 C20 C19 110.7(3)
C21 C20 H20 124.6
C21 C20 Th1 79.1(2)
Th1 C20 H20 113.5
C20 C21 C22 106.0(3)
C20 C21 C31 126.7(4)
C20 C21 Th1 72.8(2)
C22 C21 C31 126.0(4)
C22 C21 Th1 73.7(2)
C31 C21 Th1 128.3(2)
C18 C22 H22 124.8
C18 C22 Th1 74.9(2)
C21 C22 C18 110.4(3)
C21 C22 H22 124.8
C21 C22 Th1 78.1(2)
Th1 C22 H22 114.1
C18 C23 C24 112.1(3)
C18 C23 C26 110.3(3)
C24 C23 C26 105.2(3)
C25 C23 C18 111.2(3)
C25 C23 C24 110.3(3)
C25 C23 C26 107.5(3)
C23 C24 H24A 109.5
C23 C24 H24B 109.5
C23 C24 H24C 109.5
H24A C24 H24B 109.5
H24A C24 H24C 109.5
H24B C24 H24C 109.5
C23 C25 H25A 109.5
C23 C25 H25B 109.5
C23 C25 H25C 109.5
H25A C25 H25B 109.5
H25A C25 H25C 109.5
H25B C25 H25C 109.5
C23 C26 H26A 109.5
C23 C26 H26B 109.5
C23 C26 H26C 109.5
H26A C26 H26B 109.5
H26A C26 H26C 109.5
H26B C26 H26C 109.5
C19 C27 C28 107.7(3)
C29 C27 C19 115.8(3)
C29 C27 C28 109.6(3)
C29 C27 C30 105.5(4)
C30 C27 C19 110.0(3)
C30 C27 C28 107.9(4)
C27 C28 H28A 109.5
C27 C28 H28B 109.5
C27 C28 H28C 109.5
H28A C28 H28B 109.5
H28A C28 H28C 109.5
H28B C28 H28C 109.5
C27 C29 H29A 109.5
C27 C29 H29B 109.5
C27 C29 H29C 109.5
H29A C29 H29B 109.5
H29A C29 H29C 109.5
H29B C29 H29C 109.5
C27 C30 H30A 109.5
C27 C30 H30B 109.5
C27 C30 H30C 109.5
H30A C30 H30B 109.5
H30A C30 H30C 109.5
H30B C30 H30C 109.5
C32 C31 C21 111.2(3)
C33 C31 C21 112.4(3)
C33 C31 C32 109.3(4)
C34 C31 C21 107.9(3)
C34 C31 C32 107.7(4)
C34 C31 C33 108.2(4)
C31 C32 H32A 109.5
C31 C32 H32B 109.5
C31 C32 H32C 109.5
H32A C32 H32B 109.5
H32A C32 H32C 109.5
H32B C32 H32C 109.5
C31 C33 H33A 109.5
C31 C33 H33B 109.5
C31 C33 H33C 109.5
H33A C33 H33B 109.5
H33A C33 H33C 109.5
H33B C33 H33C 109.5
C31 C34 H34A 109.5
C31 C34 H34B 109.5
C31 C34 H34C 109.5
H34A C34 H34B 109.5
H34A C34 H34C 109.5
H34B C34 H34C 109.5
C40 C35 C36 123.9(4)
C40 C35 O1 119.7(4)
O1 C35 C36 116.4(4)
C35 C36 H36A 108.7
C35 C36 H36B 108.7
C35 C36 C37 114.2(4)
H36A C36 H36B 107.6
C37 C36 H36A 108.7
C37 C36 H36B 108.7
C36 C37 H37A 109.1
C36 C37 H37B 109.1
H37A C37 H37B 107.9
C38 C37 C36 112.4(4)
C38 C37 H37A 109.1
C38 C37 H37B 109.1
C37 C38 H38A 109.0
C37 C38 H38B 109.0
C37 C38 C39 112.9(4)
H38A C38 H38B 107.8
C39 C38 H38A 109.0
C39 C38 H38B 109.0
C38 C39 H39A 109.0
C38 C39 H39B 109.0
C38 C39 C40 113.0(4)
H39A C39 H39B 107.8
C40 C39 H39A 109.0
C40 C39 H39B 109.0
C35 C40 C39 121.0(4)
C35 C40 H40 119.5
C39 C40 H40 119.5
C35 O1 Th1 161.7(3)
C2 Th1 C1 28.58(11)
C2 Th1 C21 110.79(11)
C3 Th1 C1 47.93(11)
C3 Th1 C2 29.25(11)
C3 Th1 C5 48.57(12)
C3 Th1 C18 125.99(11)
C3 Th1 C19 144.99(12)
C3 Th1 C20 121.82(11)
C3 Th1 C21 97.85(11)
C3 Th1 C22 99.86(11)
C4 Th1 C1 48.86(11)
C4 Th1 C2 49.06(11)
C4 Th1 C3 30.15(11)
C4 Th1 C5 30.04(12)
C4 Th1 C18 155.15(11)
C4 Th1 C19 156.45(12)
C4 Th1 C20 127.64(12)
C4 Th1 C21 114.67(11)
C4 Th1 C22 126.75(11)
C5 Th1 C1 28.89(11)
C5 Th1 C2 47.78(11)
C5 Th1 C18 157.59(11)
C5 Th1 C19 166.07(12)
C5 Th1 C20 154.28(11)
C5 Th1 C21 144.13(11)
C5 Th1 C22 146.03(11)
C15 Th1 C1 102.27(12)
C15 Th1 C2 102.24(12)
C15 Th1 C3 74.89(13)
C15 Th1 C4 55.31(13)
C15 Th1 C5 75.37(13)
C15 Th1 C18 126.44(13)
C15 Th1 C19 103.17(13)
C15 Th1 C20 78.99(13)
C15 Th1 C21 84.54(13)
C15 Th1 C22 112.29(13)
C18 Th1 C1 128.89(11)
C18 Th1 C2 115.06(11)
C18 Th1 C21 47.64(10)
C18 Th1 C22 28.96(10)
C19 Th1 C1 154.30(11)
C19 Th1 C2 144.07(11)
C19 Th1 C18 29.40(11)
C19 Th1 C20 29.14(11)
C19 Th1 C21 47.73(10)
C19 Th1 C22 47.59(11)
C20 Th1 C1 167.44(11)
C20 Th1 C2 138.86(11)
C20 Th1 C18 47.57(11)
C20 Th1 C21 28.10(11)
C20 Th1 C22 46.33(11)
C21 Th1 C1 139.35(11)
C22 Th1 C1 123.49(11)
C22 Th1 C2 98.94(11)
C22 Th1 C21 28.18(11)
O1 Th1 C1 86.17(11)
O1 Th1 C2 114.46(11)
O1 Th1 C3 127.17(11)
O1 Th1 C4 102.66(11)
O1 Th1 C5 78.62(11)
O1 Th1 C15 95.63(13)
O1 Th1 C18 101.75(11)
O1 Th1 C19 87.81(11)
O1 Th1 C20 106.21(11)
O1 Th1 C21 133.54(10)
O1 Th1 C22 130.58(10)

loop_
_geom_bond_atom_site_label_1
_geom_bond_atom_site_label_2
_geom_bond_distance
C1 C2 1.444(5)
C1 C5 1.428(5)
C1 C6 1.546(5)
C1 Th1 2.930(4)
C2 C3 1.438(5)
C2 C10 1.544(5)
C2 Th1 2.918(4)
C3 H3 0.9300
C3 C4 1.407(5)
C3 Th1 2.729(4)
C4 C5 1.408(6)
C4 C14 1.521(5)
C4 Th1 2.675(4)
C5 H5 0.9300
C5 Th1 2.750(4)
C6 C7 1.524(6)
C6 C8 1.544(5)
C6 C9 1.540(6)
C7 H7A 0.9600
C7 H7B 0.9600
C7 H7C 0.9600
C8 H8A 0.9600
C8 H8B 0.9600
C8 H8C 0.9600
C9 H9A 0.9600
C9 H9B 0.9600
C9 H9C 0.9600
C10 C11 1.538(6)
C10 C12 1.531(6)
C10 C13 1.549(6)
C11 H11A 0.9600
C11 H11B 0.9600
C11 H11C 0.9600
C12 H12A 0.9600
C12 H12B 0.9600
C12 H12C 0.9600
C13 H13A 0.9600
C13 H13B 0.9600
C13 H13C 0.9600
C14 C15 1.550(6)
C14 C16 1.535(6)
C14 C17 1.531(5)
C15 H15A 0.9700
C15 H15B 0.9700
C15 Th1 2.515(5)
C16 H16A 0.9600
C16 H16B 0.9600
C16 H16C 0.9600
C17 H17A 0.9600
C17 H17B 0.9600
C17 H17C 0.9600
C18 C19 1.442(5)
C18 C22 1.430(5)
C18 C23 1.535(5)
C18 Th1 2.853(4)
C19 C20 1.427(5)
C19 C27 1.547(5)
C19 Th1 2.828(4)
C20 H20 0.9300
C20 C21 1.402(5)
C20 Th1 2.845(4)
C21 C22 1.411(5)
C21 C31 1.535(5)
C21 Th1 2.923(4)
C22 H22 0.9300
C22 Th1 2.867(4)
C23 C24 1.544(5)
C23 C25 1.534(6)
C23 C26 1.548(5)
C24 H24A 0.9600
C24 H24B 0.9600
C24 H24C 0.9600
C25 H25A 0.9600
C25 H25B 0.9600
C25 H25C 0.9600
C26 H26A 0.9600
C26 H26B 0.9600
C26 H26C 0.9600
C27 C28 1.549(6)
C27 C29 1.530(6)
C27 C30 1.538(6)
C28 H28A 0.9600
C28 H28B 0.9600
C28 H28C 0.9600
C29 H29A 0.9600
C29 H29B 0.9600
C29 H29C 0.9600
C30 H30A 0.9600
C30 H30B 0.9600
C30 H30C 0.9600
C31 C32 1.531(6)
C31 C33 1.526(6)
C31 C34 1.525(6)
C32 H32A 0.9600
C32 H32B 0.9600
C32 H32C 0.9600
C33 H33A 0.9600
C33 H33B 0.9600
C33 H33C 0.9600
C34 H34A 0.9600
C34 H34B 0.9600
C34 H34C 0.9600
C35 C36 1.461(6)
C35 C40 1.360(6)
C35 O1 1.379(5)
C36 H36A 0.9700
C36 H36B 0.9700
C36 C37 1.514(6)
C37 H37A 0.9700
C37 H37B 0.9700
C37 C38 1.497(7)
C38 H38A 0.9700
C38 H38B 0.9700
C38 C39 1.500(6)
C39 H39A 0.9700
C39 H39B 0.9700
C39 C40 1.516(6)
C40 H40 0.9300
O1 Th1 2.153(3)
